data_4100576
_journal_name_full 'Journal of the American Chemical Society'
_journal_year 2005
_chemical_formula_sum 'C17 H16 Br N O'
_chemical_formula_weight 330.22
_space_group_IT_number 4
_symmetry_cell_setting monoclinic
_symmetry_space_group_name_Hall 'P 2yb'
_symmetry_space_group_name_H-M 'P 1 21 1'
_cell_angle_alpha 90.00
_cell_angle_beta 108.4030(10)
_cell_angle_gamma 90.00
_cell_formula_units_Z 2
_cell_length_a 8.6587(5)
_cell_length_b 8.6285(5)
_cell_length_c 10.8061(6)
_cell_measurement_temperature 295(2)
_cell_volume 766.05(8)
_diffrn_ambient_temperature 295(2)
_exptl_crystal_density_diffrn 1.432
_cod_depositor_comments
;
The following automatic conversions were performed:
'_symmetry_cell_setting' value 'Monoclinic' changed to 'monoclinic'
according to '/home/saulius/struct/CIF-dictionaries/cif_core.dic'
dictionary named 'cif_core.dic' version 2.4.1 from 2010-06-29.

Automatic conversion script
Id: cif_fix_enum 1527 2010-12-29 10:47:43Z saulius 
;
_cod_original_sg_symbol_H-M 'P 21'
_cod_database_code 4100576

loop_
_symmetry_equiv_pos_as_xyz
'x, y, z'
'-x, y+1/2, -z'

loop_
_atom_site_label
_atom_site_type_symbol
_atom_site_fract_x
_atom_site_fract_y
_atom_site_fract_z
_atom_site_U_iso_or_equiv
_atom_site_adp_type
_atom_site_occupancy
_atom_site_symmetry_multiplicity
_atom_site_calc_flag
_atom_site_refinement_flags
_atom_site_disorder_assembly
_atom_site_disorder_group
Br1 Br 0.14313(3) 0.27599(4) 0.45223(2) 0.06914(10) Uani 1 1 d . . .
N1 N 0.7717(2) 0.5310(2) 0.81122(17) 0.0458(3) Uani 1 1 d . . .
O1 O 1.0320(2) 0.4877(2) 0.8091(2) 0.0645(5) Uani 1 1 d . . .
C1 C 0.8071(3) 0.4125(3) 1.0736(3) 0.0640(6) Uani 1 1 d . . .
H1A H 0.8667 0.3567 1.0307 0.077 Uiso 1 1 calc R . .
C2 C 0.7693(4) 0.3446(4) 1.1742(3) 0.0800(8) Uani 1 1 d . . .
H2A H 0.8046 0.2445 1.2002 0.096 Uiso 1 1 calc R . .
C3 C 0.6803(5) 0.4235(5) 1.2363(3) 0.0942(13) Uani 1 1 d . . .
H3A H 0.6551 0.3774 1.3054 0.113 Uiso 1 1 calc R . .
C4 C 0.6264(6) 0.5724(5) 1.1974(4) 0.1035(15) Uani 1 1 d . . .
H4A H 0.5644 0.6254 1.2400 0.124 Uiso 1 1 calc R . .
C5 C 0.6652(4) 0.6434(4) 1.0942(3) 0.0751(8) Uani 1 1 d . . .
H5A H 0.6285 0.7429 1.0672 0.090 Uiso 1 1 calc R . .
C6 C 0.7588(2) 0.5627(3) 1.0335(2) 0.0485(4) Uani 1 1 d . . .
C7 C 0.8135(3) 0.6338(2) 0.9250(2) 0.0475(4) Uani 1 1 d . . .
H7A H 0.9327 0.6375 0.9582 0.057 Uiso 1 1 calc R . .
C8 C 0.7574(3) 0.7987(3) 0.8859(3) 0.0636(6) Uani 1 1 d . . .
H8A H 0.7982 0.8322 0.8174 0.095 Uiso 1 1 calc R . .
H8B H 0.7978 0.8659 0.9599 0.095 Uiso 1 1 calc R . .
H8C H 0.6406 0.8020 0.8556 0.095 Uiso 1 1 calc R . .
C9 C 0.6145(2) 0.4843(2) 0.73651(19) 0.0403(4) Uani 1 1 d . . .
C10 C 0.4666(2) 0.5190(3) 0.7531(2) 0.0468(4) Uani 1 1 d . . .
H10A H 0.4610 0.5827 0.8210 0.056 Uiso 1 1 calc R . .
C11 C 0.3268(3) 0.4566(3) 0.6663(2) 0.0479(4) Uani 1 1 d . . .
H11A H 0.2257 0.4790 0.6749 0.058 Uiso 1 1 calc R . .
C12 C 0.3376(3) 0.3613(3) 0.5671(2) 0.0466(4) Uani 1 1 d . . .
C13 C 0.4857(3) 0.3245(2) 0.5498(2) 0.0475(4) Uani 1 1 d . . .
H13A H 0.4908 0.2604 0.4821 0.057 Uiso 1 1 calc R . .
C14 C 0.6243(3) 0.3861(2) 0.63633(19) 0.0438(4) Uani 1 1 d . . .
C15 C 0.8016(3) 0.3625(3) 0.6487(2) 0.0511(5) Uani 1 1 d . . .
H15A H 0.8229 0.3992 0.5698 0.061 Uiso 1 1 calc R . .
C16 C 0.8588(4) 0.1944(4) 0.6772(4) 0.0807(9) Uani 1 1 d . . .
H16A H 0.8037 0.1305 0.6038 0.121 Uiso 1 1 calc R . .
H16B H 0.8345 0.1585 0.7530 0.121 Uiso 1 1 calc R . .
H16C H 0.9741 0.1890 0.6925 0.121 Uiso 1 1 calc R . .
C17 C 0.8871(3) 0.4664(2) 0.7638(2) 0.0475(4) Uani 1 1 d . . .

loop_
_atom_site_aniso_label
_atom_site_aniso_U_11
_atom_site_aniso_U_22
_atom_site_aniso_U_33
_atom_site_aniso_U_23
_atom_site_aniso_U_13
_atom_site_aniso_U_12
Br1 0.05843(14) 0.08106(17) 0.06032(14) -0.02002(13) 0.00787(9) -0.01594(12)
N1 0.0397(8) 0.0506(9) 0.0486(9) -0.0042(7) 0.0160(7) -0.0008(7)
O1 0.0429(8) 0.0794(12) 0.0736(11) -0.0044(9) 0.0215(8) 0.0013(7)
C1 0.0463(11) 0.0714(16) 0.0707(15) 0.0120(12) 0.0135(11) 0.0039(11)
C2 0.0624(15) 0.095(2) 0.0739(18) 0.0232(16) 0.0087(13) -0.0123(14)
C3 0.109(3) 0.118(3) 0.0516(15) -0.0055(17) 0.0190(16) -0.058(2)
C4 0.128(3) 0.121(3) 0.086(2) -0.056(2) 0.068(2) -0.055(3)
C5 0.097(2) 0.0685(15) 0.0731(17) -0.0263(13) 0.0451(16) -0.0174(15)
C6 0.0398(9) 0.0579(11) 0.0439(10) -0.0079(8) 0.0076(8) -0.0097(8)
C7 0.0410(9) 0.0490(10) 0.0494(10) -0.0070(8) 0.0101(8) -0.0067(8)
C8 0.0660(13) 0.0514(14) 0.0700(13) -0.0079(11) 0.0167(11) -0.0050(11)
C9 0.0402(9) 0.0391(9) 0.0423(9) -0.0013(7) 0.0140(7) -0.0007(7)
C10 0.0427(10) 0.0489(10) 0.0490(10) -0.0099(8) 0.0147(8) 0.0012(8)
C11 0.0423(10) 0.0514(10) 0.0505(11) -0.0043(8) 0.0151(8) 0.0008(8)
C12 0.0483(10) 0.0451(10) 0.0430(9) -0.0038(7) 0.0095(8) -0.0064(8)
C13 0.0547(11) 0.0500(10) 0.0398(9) -0.0075(7) 0.0176(8) -0.0012(8)
C14 0.0492(10) 0.0451(10) 0.0406(9) 0.0012(7) 0.0192(8) 0.0041(8)
C15 0.0491(12) 0.0585(12) 0.0515(11) -0.0033(9) 0.0243(10) 0.0051(9)
C16 0.0723(19) 0.0633(15) 0.103(2) -0.0163(16) 0.0222(17) 0.0201(14)
C17 0.0451(10) 0.0476(10) 0.0539(11) 0.0037(8) 0.0215(9) 0.0043(8)

loop_
_geom_bond_atom_site_label_1
_geom_bond_atom_site_label_2
_geom_bond_distance
_geom_bond_site_symmetry_2
_geom_bond_publ_flag
Br1 C12 1.897(2) . ?
N1 C17 1.376(3) . ?
N1 C9 1.404(3) . ?
N1 C7 1.466(3) . ?
O1 C17 1.208(3) . ?
C1 C2 1.362(4) . ?
C1 C6 1.388(4) . ?
C1 H1A 0.9300 . ?
C2 C3 1.354(6) . ?
C2 H2A 0.9300 . ?
C3 C4 1.386(7) . ?
C3 H3A 0.9300 . ?
C4 C5 1.403(5) . ?
C4 H4A 0.9300 . ?
C5 C6 1.382(4) . ?
C5 H5A 0.9300 . ?
C6 C7 1.525(3) . ?
C7 C8 1.519(3) . ?
C7 H7A 0.9800 . ?
C8 H8A 0.9600 . ?
C8 H8B 0.9600 . ?
C8 H8C 0.9600 . ?
C9 C10 1.381(3) . ?
C9 C14 1.398(3) . ?
C10 C11 1.385(3) . ?
C10 H10A 0.9300 . ?
C11 C12 1.377(3) . ?
C11 H11A 0.9300 . ?
C12 C13 1.389(3) . ?
C13 C14 1.374(3) . ?
C13 H13A 0.9300 . ?
C14 C15 1.513(3) . ?
C15 C17 1.523(3) . ?
C15 C16 1.532(4) . ?
C15 H15A 0.9800 . ?
C16 H16A 0.9600 . ?
C16 H16B 0.9600 . ?
C16 H16C 0.9600 . ?

loop_
_cod_related_entry_id
_cod_related_entry_database
_cod_related_entry_code
1 ChemSpider 30659940
